data_7053016
loop_
_publ_author_name
'Harikrishnan, Adhikesavan'
'Selvakumar, Jayaraman'
'Gnanamani, Elumalai'
'Bhattacharya, Suman'
'Ramanathan, Chinnasamy Ramaraj'

_publ_section_title
;
 Friedel--Crafts hydroxyalkylation through activation of a carbonyl group
 using AlBr3: an easy access to pyridyl aryl/heteroaryl carbinols
;
_journal_issue 3
_journal_name_full 'New Journal of Chemistry'
_journal_page_first 563
_journal_paper_doi 10.1039/c2nj40871f
_journal_volume 37
_journal_year 2013
_chemical_formula_moiety 'C21 H20 O2'
_chemical_formula_sum 'C21 H20 O2'
_chemical_formula_weight 304.37
_chemical_melting_point 352
_chemical_name_common 4,4'-(phenylmethylene)bis(methoxybenzene)
_chemical_name_systematic
;
4,4'-(phenylmethylene)bis(methoxybenzene)
;
_space_group_crystal_system orthorhombic
_space_group_IT_number 19
_space_group_name_Hall 'P 2ac 2ab'
_space_group_name_H-M_alt 'P 21 21 21'
_symmetry_space_group_name_Hall 'P 2ac 2ab'
_symmetry_space_group_name_H-M 'P 21 21 21'
_atom_sites_solution_hydrogens geom
_atom_sites_solution_primary direct
_atom_sites_solution_secondary difmap
_audit_creation_date 2012-10-28
_audit_creation_method
;
Olex2 1.2
(compiled 2012.05.09 svn.r2324, GUI svn.r4230)
;
_cell_angle_alpha 90.00
_cell_angle_beta 90.00
_cell_angle_gamma 90.00
_cell_formula_units_Z 4
_cell_length_a 5.9087(2)
_cell_length_b 12.7700(5)
_cell_length_c 21.8373(7)
_cell_measurement_reflns_used 3634
_cell_measurement_temperature 298(2)
_cell_measurement_theta_max 29.2097
_cell_measurement_theta_min 2.7927
_cell_volume 1647.71(10)
_computing_cell_refinement
;
CrysAlisPro, Oxford Diffraction Ltd.,
Version 1.171.34.44 (release 25-10-2010 CrysAlis171 .NET)
(compiled Oct 25 2010,18:11:34)
;
_computing_data_collection
;
CrysAlisPro, Oxford Diffraction Ltd.,
Version 1.171.34.44 (release 25-10-2010 CrysAlis171 .NET)
(compiled Oct 25 2010,18:11:34)
;
_computing_data_reduction
;
CrysAlisPro, Oxford Diffraction Ltd.,
Version 1.171.34.44 (release 25-10-2010 CrysAlis171 .NET)
(compiled Oct 25 2010,18:11:34)
;
_computing_molecular_graphics
;
O. V. Dolomanov, L. J. Bourhis, R. J. Gildea, J. A. K. Howard and H. Puschmann,
OLEX2: a complete structure solution, refinement and analysis program.
J. Appl. Cryst. (2009). 42, 339-341.
;
_computing_publication_material
;
O. V. Dolomanov, L. J. Bourhis, R. J. Gildea, J. A. K. Howard and H. Puschmann,
OLEX2: a complete structure solution, refinement and analysis program.
J. Appl. Cryst. (2009). 42, 339-341.
;
_computing_structure_refinement
;
SHELXL, G.M. Sheldrick, Acta Cryst.
(2008). A64, 112-122
;
_computing_structure_solution
;
SHELXS, G.M. Sheldrick, Acta Cryst.
(2008). A64, 112-122
;
_diffrn_ambient_temperature 298(2)
_diffrn_detector_area_resol_mean 15.9821
_diffrn_measured_fraction_theta_full 0.986
_diffrn_measured_fraction_theta_max 0.986
_diffrn_measurement_details
;
1 omega -92.00 -67.00 1.0000 35.0000
omega____ theta____ kappa____ phi______ frames
- -17.4960 167.0000 -113.0000 25

2 omega -5.00 92.00 1.0000 35.0000
omega____ theta____ kappa____ phi______ frames
- 19.2928 37.0000 0.0000 97

3 omega -2.00 48.00 1.0000 35.0000
omega____ theta____ kappa____ phi______ frames
- 19.2928 37.0000 90.0000 50
;
_diffrn_measurement_device_type 'Xcalibur, Eos'
_diffrn_measurement_method '\w scans'
_diffrn_orient_matrix_UB_11 -0.0152232000
_diffrn_orient_matrix_UB_12 0.0305054000
_diffrn_orient_matrix_UB_13 0.0268398000
_diffrn_orient_matrix_UB_21 0.0328676000
_diffrn_orient_matrix_UB_22 0.0455225000
_diffrn_orient_matrix_UB_23 -0.0163277000
_diffrn_orient_matrix_UB_31 -0.1144644000
_diffrn_orient_matrix_UB_32 0.0090390000
_diffrn_orient_matrix_UB_33 -0.0082414000
_diffrn_radiation_monochromator graphite
_diffrn_radiation_type 'Mo K\a'
_diffrn_radiation_wavelength 0.7107
_diffrn_reflns_av_R_equivalents 0.0134
_diffrn_reflns_av_unetI/netI 0.0236
_diffrn_reflns_limit_h_max 6
_diffrn_reflns_limit_h_min -7
_diffrn_reflns_limit_k_max 13
_diffrn_reflns_limit_k_min -14
_diffrn_reflns_limit_l_max 14
_diffrn_reflns_limit_l_min -25
_diffrn_reflns_number 4917
_diffrn_reflns_theta_full 24.98
_diffrn_reflns_theta_max 24.98
_diffrn_reflns_theta_min 3.19
_diffrn_source 'Enhance (Mo) X-ray Source'
_exptl_absorpt_coefficient_mu 0.077
_exptl_absorpt_correction_T_max 0.971
_exptl_absorpt_correction_T_min 0.964
_exptl_absorpt_correction_type multi-scan
_exptl_absorpt_process_details
;
CrysAlisPro, Oxford Diffraction Ltd.,
Version 1.171.34.44 (release 25-10-2010 CrysAlis171 .NET)
(compiled Oct 25 2010,18:11:34)
Empirical absorption correction using spherical harmonics,
implemented in SCALE3 ABSPACK scaling algorithm.
;
_exptl_crystal_colour colorless
_exptl_crystal_density_diffrn 1.227
_exptl_crystal_density_method 'not measured'
_exptl_crystal_description block
_exptl_crystal_F_000 648
_exptl_crystal_size_max 0.45
_exptl_crystal_size_mid 0.4
_exptl_crystal_size_min 0.35
_refine_diff_density_max 0.103
_refine_diff_density_min -0.127
_refine_diff_density_rms 0.028
_refine_ls_abs_structure_details 'Flack H D (1983), Acta Cryst. A39, 876-881'
_refine_ls_abs_structure_Flack -0.5(14)
_refine_ls_extinction_method none
_refine_ls_goodness_of_fit_ref 1.066
_refine_ls_hydrogen_treatment constr
_refine_ls_matrix_type full
_refine_ls_number_parameters 210
_refine_ls_number_reflns 2795
_refine_ls_number_restraints 0
_refine_ls_restrained_S_all 1.066
_refine_ls_R_factor_all 0.0407
_refine_ls_R_factor_gt 0.0341
_refine_ls_shift/su_max 0.000
_refine_ls_shift/su_mean 0.000
_refine_ls_structure_factor_coef Fsqd
_refine_ls_weighting_details 'calc w=1/[\s^2^(Fo^2^)+(0.0344P)^2^+0.2007P] where P=(Fo^2^+2Fc^2^)/3'
_refine_ls_weighting_scheme calc
_refine_ls_wR_factor_gt 0.0757
_refine_ls_wR_factor_ref 0.0807
_reflns_number_gt 2506
_reflns_number_total 2795
_reflns_threshold_expression >2sigma(I)
_cod_data_source_file c2nj40871f.txt
_cod_data_source_block 6a
_cod_database_code 7053016

loop_
_space_group_symop_id
_space_group_symop_operation_xyz
1 'x, y, z'
2 '-x+1/2, -y, z+1/2'
3 'x+1/2, -y+1/2, -z'
4 '-x, y+1/2, -z+1/2'

loop_
_atom_site_label
_atom_site_type_symbol
_atom_site_fract_x
_atom_site_fract_y
_atom_site_fract_z
_atom_site_U_iso_or_equiv
_atom_site_adp_type
_atom_site_occupancy
_atom_site_symmetry_multiplicity
_atom_site_calc_flag
_atom_site_refinement_flags
C7 C 0.3642(3) 0.57432(12) 0.68913(7) 0.0346(4) Uani 1 1 d .
H7 H 0.4995 0.5853 0.7143 0.041 Uiso 1 1 calc R
C17 C 0.4886(3) 0.28382(13) 0.59303(7) 0.0384(4) Uani 1 1 d .
C3 C 0.1753(3) 0.68615(14) 0.60635(7) 0.0418(4) Uani 1 1 d .
H3 H 0.0530 0.6403 0.6067 0.050 Uiso 1 1 calc R
C8 C 0.1664(3) 0.56734(13) 0.73437(6) 0.0350(4) Uani 1 1 d .
O1 O 0.3666(2) 0.92499(10) 0.52789(6) 0.0618(4) Uani 1 1 d .
C1 C 0.3516(3) 0.83914(13) 0.56522(7) 0.0406(4) Uani 1 1 d .
O2 O 0.5107(2) 0.19199(9) 0.56112(6) 0.0523(3) Uani 1 1 d .
C16 C 0.2862(3) 0.33696(14) 0.58425(7) 0.0412(4) Uani 1 1 d .
H16 H 0.1776 0.3102 0.5577 0.049 Uiso 1 1 calc R
C2 C 0.1730(3) 0.77022(14) 0.56601(8) 0.0430(4) Uani 1 1 d .
H2 H 0.0511 0.7798 0.5397 0.052 Uiso 1 1 calc R
C19 C 0.6044(3) 0.41810(14) 0.66253(8) 0.0419(4) Uani 1 1 d .
H19 H 0.7137 0.4450 0.6888 0.050 Uiso 1 1 calc R
C4 C 0.3531(3) 0.66831(12) 0.64601(7) 0.0337(4) Uani 1 1 d .
C14 C 0.4052(3) 0.47235(13) 0.65476(7) 0.0328(4) Uani 1 1 d .
C15 C 0.2464(3) 0.42922(13) 0.61485(8) 0.0413(4) Uani 1 1 d .
H15 H 0.1097 0.4638 0.6088 0.050 Uiso 1 1 calc R
C13 C 0.1204(3) 0.47385(15) 0.76435(8) 0.0463(4) Uani 1 1 d .
H13 H 0.2044 0.4145 0.7548 0.056 Uiso 1 1 calc R
C18 C 0.6474(3) 0.32430(14) 0.63233(8) 0.0451(4) Uani 1 1 d .
H18 H 0.7832 0.2892 0.6387 0.054 Uiso 1 1 calc R
C6 C 0.5310(3) 0.82292(15) 0.60453(9) 0.0514(5) Uani 1 1 d .
H6 H 0.6530 0.8689 0.6043 0.062 Uiso 1 1 calc R
C11 C -0.1736(3) 0.55412(17) 0.82316(8) 0.0553(5) Uani 1 1 d .
H11 H -0.2868 0.5497 0.8526 0.066 Uiso 1 1 calc R
C9 C 0.0381(3) 0.65382(14) 0.75039(8) 0.0451(4) Uani 1 1 d .
H9 H 0.0656 0.7176 0.7313 0.054 Uiso 1 1 calc R
C5 C 0.5303(3) 0.73884(14) 0.64419(8) 0.0450(4) Uani 1 1 d .
H5 H 0.6525 0.7294 0.6704 0.054 Uiso 1 1 calc R
C10 C -0.1298(3) 0.64726(17) 0.79421(8) 0.0537(5) Uani 1 1 d .
H10 H -0.2139 0.7064 0.8042 0.064 Uiso 1 1 calc R
C12 C -0.0477(3) 0.46750(16) 0.80802(8) 0.0551(5) Uani 1 1 d .
H12 H -0.0760 0.4040 0.8274 0.066 Uiso 1 1 calc R
C20 C 0.7051(4) 0.12975(15) 0.57361(10) 0.0617(6) Uani 1 1 d .
H20A H 0.6966 0.0658 0.5506 0.093 Uiso 1 1 calc R
H20B H 0.7108 0.1140 0.6166 0.093 Uiso 1 1 calc R
H20C H 0.8388 0.1675 0.5620 0.093 Uiso 1 1 calc R
C21 C 0.1741(4) 0.95449(18) 0.49374(10) 0.0754(7) Uani 1 1 d .
H21A H 0.1396 0.9008 0.4644 0.113 Uiso 1 1 calc R
H21B H 0.2040 1.0191 0.4727 0.113 Uiso 1 1 calc R
H21C H 0.0477 0.9636 0.5209 0.113 Uiso 1 1 calc R

loop_
_atom_site_aniso_label
_atom_site_aniso_U_11
_atom_site_aniso_U_22
_atom_site_aniso_U_33
_atom_site_aniso_U_23
_atom_site_aniso_U_13
_atom_site_aniso_U_12
C7 0.0348(8) 0.0388(9) 0.0301(8) -0.0015(7) -0.0071(7) -0.0021(7)
C17 0.0454(10) 0.0359(10) 0.0339(8) 0.0039(7) 0.0076(8) -0.0007(8)
C3 0.0417(9) 0.0414(10) 0.0423(9) 0.0002(8) -0.0084(8) -0.0051(8)
C8 0.0402(9) 0.0401(10) 0.0245(7) -0.0025(6) -0.0042(7) -0.0012(8)
O1 0.0732(9) 0.0515(9) 0.0606(8) 0.0210(7) -0.0014(8) 0.0022(7)
C1 0.0499(10) 0.0374(10) 0.0346(8) 0.0022(7) 0.0045(8) 0.0047(9)
O2 0.0585(8) 0.0431(7) 0.0553(7) -0.0084(6) 0.0011(7) 0.0047(6)
C16 0.0404(9) 0.0443(11) 0.0390(9) -0.0026(7) -0.0075(8) -0.0033(8)
C2 0.0489(10) 0.0461(10) 0.0339(8) -0.0013(7) -0.0112(8) 0.0044(9)
C19 0.0360(9) 0.0475(11) 0.0421(9) -0.0012(8) -0.0080(8) 0.0023(8)
C4 0.0347(8) 0.0372(9) 0.0292(8) -0.0030(7) 0.0000(7) -0.0004(7)
C14 0.0320(8) 0.0378(9) 0.0286(8) 0.0042(7) 0.0005(7) 0.0002(7)
C15 0.0352(9) 0.0434(10) 0.0453(10) -0.0015(8) -0.0059(8) 0.0035(8)
C13 0.0583(11) 0.0442(11) 0.0362(9) 0.0020(8) 0.0071(9) 0.0039(9)
C18 0.0377(9) 0.0465(11) 0.0510(10) 0.0008(8) -0.0029(9) 0.0095(9)
C6 0.0430(10) 0.0485(11) 0.0628(12) 0.0095(9) -0.0027(10) -0.0095(9)
C11 0.0540(11) 0.0776(15) 0.0342(9) -0.0043(9) 0.0108(10) -0.0037(11)
C9 0.0540(11) 0.0455(11) 0.0357(8) -0.0012(8) 0.0009(9) 0.0026(9)
C5 0.0363(9) 0.0483(11) 0.0503(10) 0.0049(9) -0.0091(9) -0.0040(8)
C10 0.0575(12) 0.0645(14) 0.0390(9) -0.0087(9) 0.0045(10) 0.0128(10)
C12 0.0694(13) 0.0557(12) 0.0401(10) 0.0060(9) 0.0105(10) -0.0095(10)
C20 0.0616(12) 0.0461(12) 0.0775(14) -0.0050(10) 0.0067(13) 0.0122(10)
C21 0.0907(17) 0.0702(15) 0.0654(13) 0.0279(11) -0.0104(14) 0.0141(14)

loop_
_atom_type_symbol
_atom_type_description
_atom_type_scat_dispersion_real
_atom_type_scat_dispersion_imag
_atom_type_scat_source
C C 0.0033 0.0016 'International Tables Vol C Tables 4.2.6.8 and 6.1.1.4'
H H 0.0000 0.0000 'International Tables Vol C Tables 4.2.6.8 and 6.1.1.4'
O O 0.0106 0.0060 'International Tables Vol C Tables 4.2.6.8 and 6.1.1.4'

loop_
_geom_angle_atom_site_label_1
_geom_angle_atom_site_label_2
_geom_angle_atom_site_label_3
_geom_angle
C8 C7 H7 105.6
C4 C7 H7 105.6
C4 C7 C8 114.23(13)
C14 C7 H7 105.6
C14 C7 C8 112.93(13)
C14 C7 C4 112.03(12)
O2 C17 C16 115.48(16)
O2 C17 C18 125.09(16)
C18 C17 C16 119.42(16)
C2 C3 H3 118.9
C4 C3 H3 118.9
C4 C3 C2 122.21(16)
C13 C8 C7 120.22(15)
C9 C8 C7 122.28(14)
C9 C8 C13 117.34(15)
C1 O1 C21 118.45(15)
O1 C1 C2 124.73(16)
O1 C1 C6 116.19(16)
C2 C1 C6 119.08(15)
C17 O2 C20 117.23(15)
C17 C16 H16 120.0
C15 C16 C17 119.94(16)
C15 C16 H16 120.0
C3 C2 H2 120.2
C1 C2 C3 119.69(16)
C1 C2 H2 120.2
C14 C19 H19 118.9
C14 C19 C18 122.11(16)
C18 C19 H19 118.9
C3 C4 C7 123.31(14)
C3 C4 C5 116.81(15)
C5 C4 C7 119.86(14)
C19 C14 C7 120.40(14)
C19 C14 C15 117.00(15)
C15 C14 C7 122.60(14)
C16 C15 C14 121.81(15)
C16 C15 H15 119.1
C14 C15 H15 119.1
C8 C13 H13 119.4
C12 C13 C8 121.18(17)
C12 C13 H13 119.4
C17 C18 C19 119.72(16)
C17 C18 H18 120.1
C19 C18 H18 120.1
C1 C6 H6 119.8
C1 C6 C5 120.35(16)
C5 C6 H6 119.8
C10 C11 H11 120.5
C10 C11 C12 119.04(17)
C12 C11 H11 120.5
C8 C9 H9 119.3
C10 C9 C8 121.35(17)
C10 C9 H9 119.3
C4 C5 H5 119.1
C6 C5 C4 121.86(16)
C6 C5 H5 119.1
C11 C10 C9 120.49(18)
C11 C10 H10 119.8
C9 C10 H10 119.8
C13 C12 H12 119.7
C11 C12 C13 120.61(18)
C11 C12 H12 119.7
O2 C20 H20A 109.5
O2 C20 H20B 109.5
O2 C20 H20C 109.5
H20A C20 H20B 109.5
H20A C20 H20C 109.5
H20B C20 H20C 109.5
O1 C21 H21A 109.5
O1 C21 H21B 109.5
O1 C21 H21C 109.5
H21A C21 H21B 109.5
H21A C21 H21C 109.5
H21B C21 H21C 109.5

loop_
_geom_bond_atom_site_label_1
_geom_bond_atom_site_label_2
_geom_bond_distance
C7 H7 0.9800
C7 C8 1.533(2)
C7 C4 1.527(2)
C7 C14 1.522(2)
C17 O2 1.3703(19)
C17 C16 1.388(2)
C17 C18 1.373(2)
C3 H3 0.9300
C3 C2 1.389(2)
C3 C4 1.381(2)
C8 C13 1.389(2)
C8 C9 1.384(2)
O1 C1 1.369(2)
O1 C21 1.411(2)
C1 C2 1.375(2)
C1 C6 1.379(2)
O2 C20 1.423(2)
C16 H16 0.9300
C16 C15 1.375(2)
C2 H2 0.9300
C19 H19 0.9300
C19 C14 1.376(2)
C19 C18 1.391(2)
C4 C5 1.381(2)
C14 C15 1.394(2)
C15 H15 0.9300
C13 H13 0.9300
C13 C12 1.379(2)
C18 H18 0.9300
C6 H6 0.9300
C6 C5 1.379(2)
C11 H11 0.9300
C11 C10 1.372(3)
C11 C12 1.373(3)
C9 H9 0.9300
C9 C10 1.381(3)
C5 H5 0.9300
C10 H10 0.9300
C12 H12 0.9300
C20 H20A 0.9600
C20 H20B 0.9600
C20 H20C 0.9600
C21 H21A 0.9600
C21 H21B 0.9600
C21 H21C 0.9600

loop_
_geom_torsion_atom_site_label_1
_geom_torsion_atom_site_label_2
_geom_torsion_atom_site_label_3
_geom_torsion_atom_site_label_4
_geom_torsion
C7 C8 C13 C12 175.94(15)
C7 C8 C9 C10 -175.73(16)
C7 C4 C5 C6 177.83(16)
C7 C14 C15 C16 -179.91(15)
C17 C16 C15 C14 0.4(2)
C3 C4 C5 C6 -0.3(3)
C8 C7 C4 C3 -59.07(19)
C8 C7 C4 C5 122.92(16)
C8 C7 C14 C19 -115.82(16)
C8 C7 C14 C15 63.74(19)
C8 C13 C12 C11 -0.3(3)
C8 C9 C10 C11 0.1(3)
O1 C1 C2 C3 -179.41(16)
O1 C1 C6 C5 179.54(16)
C1 C6 C5 C4 0.2(3)
O2 C17 C16 C15 179.14(15)
O2 C17 C18 C19 -179.48(15)
C16 C17 O2 C20 -173.68(15)
C16 C17 C18 C19 -0.4(3)
C2 C3 C4 C7 -177.64(15)
C2 C3 C4 C5 0.4(2)
C2 C1 C6 C5 -0.2(3)
C19 C14 C15 C16 -0.3(2)
C4 C7 C8 C13 162.54(14)
C4 C7 C8 C9 -22.2(2)
C4 C7 C14 C19 113.50(16)
C4 C7 C14 C15 -66.94(19)
C4 C3 C2 C1 -0.4(3)
C14 C7 C8 C13 33.0(2)
C14 C7 C8 C9 -151.77(15)
C14 C7 C4 C3 70.94(19)
C14 C7 C4 C5 -107.07(17)
C14 C19 C18 C17 0.4(3)
C13 C8 C9 C10 -0.3(2)
C18 C17 O2 C20 5.5(2)
C18 C17 C16 C15 -0.1(2)
C18 C19 C14 C7 179.49(15)
C18 C19 C14 C15 -0.1(2)
C6 C1 C2 C3 0.3(3)
C9 C8 C13 C12 0.5(3)
C10 C11 C12 C13 0.0(3)
C12 C11 C10 C9 0.1(3)
C21 O1 C1 C2 9.4(3)
C21 O1 C1 C6 -170.35(18)
